data_1510362
loop_
_publ_author_name
'Teske, C.L.'

_publ_section_title
;
 Darstellung und Kristallstruktur von Gold-Barium-Thiostannat(IV), Au Ba
 Sn S4
;
_journal_name_full 'Zeitschrift fuer Anorganische und Allgemeine Chemie'
_journal_page_first 193
_journal_page_last 201
_journal_paper_doi 10.1002/zaac.19784450124
_journal_volume 445
_journal_year 1978
_chemical_formula_sum 'Au2 Ba S4 Sn'
_chemical_name_systematic 'Au2 Ba (Sn S4)'
_space_group_IT_number 18
_symmetry_space_group_name_Hall 'P 2 2ab'
_symmetry_space_group_name_H-M 'P 21 21 2'
_cell_angle_alpha 90
_cell_angle_beta 90
_cell_angle_gamma 90
_cell_formula_units_Z 4
_cell_length_a 10.982
_cell_length_b 11.093
_cell_length_c 6.652
_cell_volume 810.369
_citation_journal_id_ASTM ZAACAB
_cod_data_source_file gold_437.cif
_cod_data_source_block Au2Ba1S4Sn1
_cod_original_cell_volume 810.3688
_cod_original_formula_sum 'Au2 Ba1 S4 Sn1'
_cod_database_code 1510362

loop_
_symmetry_equiv_pos_as_xyz
x,y,z
-x,-y,z
x+1/2,-y+1/2,-z
-x+1/2,y+1/2,-z

loop_
_atom_site_label
_atom_site_type_symbol
_atom_site_fract_x
_atom_site_fract_y
_atom_site_fract_z
_atom_site_occupancy
_atom_site_U_iso_or_equiv
Au3 Au+1 0.4017 0.4066 0.2631 0.56 0.0
S2 S-2 0.0083 0.322 0.9551 1 0.0
S1 S-2 0.178 0.4917 0.5449 1 0.0
Sn2 Sn+4 0 0 0.24 0.56 0.0
Sn3 Sn+4 0.5 0.5 0.258 0.44 0.0
Au1 Au+1 0.095 0.405 0.25 1 0.0
Sn1 Sn+4 0.5 0 0.25 1 0.0
Ba1 Ba+2 0.269 0.231 0.75 1 0.0
S4 S-2 0.5095 0.3209 0.5 1 0.0
S3 S-2 0.1791 0.9905 0 1 0.0
Au2 Au+1 0.0934 0.0983 0.2369 0.44 0.0
